data_4325374
loop_
_publ_author_name
'Christelle Freund'
'William Porzio'
'Umberto Giovanella'
'Francesco Vignali'
'Mariacecilia Pasini'
'Silvia Destri'
'Agnieszka Mech'
'Sebastiano Di Pietro'
'Lorenzo Di Bari'
'Placido Mineo'

_publ_section_title
;
 Thiophene Based Europium \b-Diketonate Complexes: Effect of the Ligand
 Structure on the Emission Quantum yield
;
_journal_name_full 'Inorganic Chemistry'
_journal_page_first 5417
_journal_page_last 5429
_journal_paper_doi 10.1021/ic1021164
_journal_volume 50
_journal_year 2011
_chemical_formula_sum 'C51 H32 Eu F9 O6 S6 n2'
_chemical_formula_weight 1284.11
_chemical_name_systematic
;
 ?
;
_space_group_IT_number 15
_symmetry_space_group_name_Hall '-C 2yc'
_symmetry_space_group_name_H-M 'C 1 2/c 1'
_atom_sites_solution_hydrogens geom
_atom_sites_solution_primary direct
_atom_sites_solution_secondary difmap
_audit_creation_method SHELXL-97
_cell_angle_alpha 90.00
_cell_angle_beta 106.842(14)
_cell_angle_gamma 90.00
_cell_formula_units_Z 8
_cell_length_a 37.363(16)
_cell_length_b 10.536(5)
_cell_length_c 30.808(13)
_cell_measurement_temperature 293(2)
_cell_volume 11608(9)
_computing_structure_refinement 'SHELXL-97 (Sheldrick, 1997)'
_diffrn_ambient_temperature 293(2)
_diffrn_measured_fraction_theta_full 0.996
_diffrn_measured_fraction_theta_max 0.996
_diffrn_radiation_monochromator graphite
_diffrn_radiation_source 'fine-focus sealed tube'
_diffrn_radiation_type MoK\a
_diffrn_radiation_wavelength 0.71073
_diffrn_reflns_av_R_equivalents 0.2279
_diffrn_reflns_av_sigmaI/netI 0.1602
_diffrn_reflns_limit_h_max 30
_diffrn_reflns_limit_h_min -30
_diffrn_reflns_limit_k_max 8
_diffrn_reflns_limit_k_min -8
_diffrn_reflns_limit_l_max 25
_diffrn_reflns_limit_l_min -25
_diffrn_reflns_number 16782
_diffrn_reflns_theta_full 17.22
_diffrn_reflns_theta_max 17.22
_diffrn_reflns_theta_min 1.51
_exptl_absorpt_coefficient_mu 1.371
_exptl_absorpt_correction_T_max 0.9864
_exptl_absorpt_correction_T_min 0.7616
_exptl_absorpt_correction_type psi-scan
_exptl_crystal_density_diffrn 1.470
_exptl_crystal_F_000 5120
_exptl_crystal_size_max 0.21
_exptl_crystal_size_mid 0.03
_exptl_crystal_size_min 0.01
_refine_diff_density_max 1.395
_refine_diff_density_min -0.991
_refine_diff_density_rms 0.218
_refine_ls_extinction_coef 0.0108(12)
_refine_ls_extinction_expression Fc^*^=kFc[1+0.001xFc^2^\l^3^/sin(2\q)]^-1/4^
_refine_ls_extinction_method SHELXL
_refine_ls_goodness_of_fit_ref 1.308
_refine_ls_hydrogen_treatment 'riding mode'
_refine_ls_matrix_type full
_refine_ls_number_parameters 343
_refine_ls_number_reflns 3500
_refine_ls_number_restraints 38
_refine_ls_restrained_S_all 1.301
_refine_ls_R_factor_all 0.1961
_refine_ls_R_factor_gt 0.1658
_refine_ls_shift/su_max 0.000
_refine_ls_shift/su_mean 0.000
_refine_ls_structure_factor_coef Fsqd
_refine_ls_weighting_details 'calc w=1/[\s^2^(Fo^2^)+(0.1494P)^2^+540.4252P] where P=(Fo^2^+2Fc^2^)/3'
_refine_ls_weighting_scheme calc
_refine_ls_wR_factor_gt 0.3633
_refine_ls_wR_factor_ref 0.3810
_reflns_number_gt 2672
_reflns_number_total 3500
_reflns_threshold_expression >2sigma(I)
_cod_data_source_file ic1021164_si_004.cif
_cod_data_source_block eu-phen
_cod_original_formula_sum 'C51 H32 Eu F9 n2 O6 S6'
_cod_database_code 4325374

loop_
_symmetry_equiv_pos_as_xyz
'x, y, z'
'-x, y, -z+1/2'
'x+1/2, y+1/2, z'
'-x+1/2, y+1/2, -z+1/2'
'-x, -y, -z'
'x, -y, z-1/2'
'-x+1/2, -y+1/2, -z'
'x+1/2, -y+1/2, z-1/2'

loop_
_atom_site_label
_atom_site_type_symbol
_atom_site_fract_x
_atom_site_fract_y
_atom_site_fract_z
_atom_site_U_iso_or_equiv
_atom_site_adp_type
_atom_site_occupancy
_atom_site_symmetry_multiplicity
_atom_site_calc_flag
_atom_site_refinement_flags
Eu1 Eu 0.37568(7) 0.1435(2) 0.20227(8) 0.0662(18) Uani 1 1 d .
C16 C 0.3995(15) 0.438(5) 0.1498(18) 0.096(17) Uiso 1 1 d .
H1 H 0.4067 0.5050 0.1346 0.115 Uiso 1 1 calc R
C4 C 0.3224(13) 0.051(4) 0.0928(16) 0.061(13) Uiso 1 1 d .
C2 C 0.3870(13) -0.036(4) 0.1109(17) 0.062(14) Uiso 1 1 d .
C37 C 0.1051(18) 0.405(6) 0.143(2) 0.12(2) Uiso 1 1 d .
H4 H 0.0821 0.4465 0.1355 0.145 Uiso 1 1 calc R
C50 C 0.4407(17) -0.333(5) 0.2805(19) 0.100(18) Uiso 1 1 d .
H5 H 0.4586 -0.3921 0.2955 0.120 Uiso 1 1 calc R
C38 C 0.111(2) 0.280(7) 0.131(2) 0.13(2) Uiso 1 1 d .
C33 C 0.2262(12) 0.458(4) 0.2285(14) 0.065(14) Uiso 1 1 d .
H7 H 0.2148 0.5309 0.2354 0.078 Uiso 1 1 calc R
C21 C 0.2674(12) 0.628(4) 0.0949(15) 0.066(13) Uiso 1 1 d .
C28 C 0.3734(16) 0.296(5) 0.2970(19) 0.10(2) Uiso 1 1 d D
C7 C 0.2375(13) 0.081(4) 0.0005(17) 0.074(15) Uiso 1 1 d .
H10 H 0.2256 0.0708 -0.0303 0.089 Uiso 1 1 calc R
C3 C 0.3517(12) -0.016(4) 0.0871(15) 0.061(13) Uiso 1 1 d .
H11 H 0.3455 -0.0588 0.0596 0.073 Uiso 1 1 calc R
C22 C 0.2297(12) 0.670(4) 0.0886(14) 0.056(13) Uiso 1 1 d .
C30 C 0.3126(14) 0.277(5) 0.2495(16) 0.066(14) Uiso 1 1 d .
C34 C 0.2098(13) 0.361(4) 0.1969(15) 0.071(14) Uiso 1 1 d .
C49 C 0.4620(15) 0.053(6) 0.2719(18) 0.098(18) Uiso 1 1 d .
H15 H 0.4670 0.1373 0.2674 0.118 Uiso 1 1 calc R
C47 C 0.4839(19) -0.158(7) 0.300(2) 0.13(2) Uiso 1 1 d .
H16 H 0.5026 -0.2136 0.3151 0.160 Uiso 1 1 calc R
C5 C 0.2843(10) 0.084(3) 0.0659(12) 0.037(11) Uiso 1 1 d .
C41 C 0.3093(13) -0.247(4) 0.2045(14) 0.064(13) Uiso 1 1 d .
H18 H 0.2842 -0.2707 0.1942 0.077 Uiso 1 1 calc R
C40 C 0.3261(12) -0.122(4) 0.2042(14) 0.061(13) Uiso 1 1 d .
H19 H 0.3089 -0.0578 0.1930 0.073 Uiso 1 1 calc R
C19 C 0.3353(16) 0.628(5) 0.1022(17) 0.095(17) Uiso 1 1 d .
H20 H 0.3573 0.6575 0.0971 0.114 Uiso 1 1 calc R
C9 C 0.1854(12) 0.200(4) 0.0202(14) 0.054(12) Uiso 1 1 d .
C23 C 0.2041(16) 0.610(5) 0.1002(18) 0.097(18) Uiso 1 1 d .
H22 H 0.2073 0.5341 0.1160 0.117 Uiso 1 1 calc R
C43 C 0.3744(14) -0.303(4) 0.2419(16) 0.072(15) Uiso 1 1 d .
C24 C 0.173(2) 0.673(7) 0.086(2) 0.16(3) Uiso 1 1 d .
H24 H 0.1514 0.6540 0.0950 0.187 Uiso 1 1 calc R
C31 C 0.2800(12) 0.315(4) 0.2350(13) 0.047(12) Uiso 1 1 d .
C15 C 0.424(2) 0.359(6) 0.168(2) 0.13(2) Uiso 1 1 d D
C20 C 0.3022(14) 0.678(5) 0.0865(17) 0.086(16) Uiso 1 1 d .
H27 H 0.3000 0.7508 0.0687 0.103 Uiso 1 1 calc R
C25 C 0.1746(18) 0.771(6) 0.058(2) 0.109(19) Uiso 1 1 d .
C45 C 0.4221(17) -0.125(6) 0.256(2) 0.107(19) Uiso 1 1 d .
C32 C 0.2635(11) 0.419(4) 0.2469(14) 0.058(13) Uiso 1 1 d .
H30 H 0.2785 0.4702 0.2697 0.069 Uiso 1 1 calc R
C18 C 0.3318(12) 0.520(4) 0.1286(13) 0.052(12) Uiso 1 1 d .
C13 C 0.086(4) 0.272(13) -0.052(5) 0.33(7) Uiso 1 1 d .
H32A H 0.0875 0.2264 -0.0779 0.500 Uiso 1 1 calc R
H32B H 0.0790 0.3586 -0.0598 0.500 Uiso 1 1 calc R
H32C H 0.0675 0.2335 -0.0398 0.500 Uiso 1 1 calc R
C51 C 0.4098(17) -0.365(6) 0.2625(18) 0.103(18) Uiso 1 1 d .
H33 H 0.4075 -0.4529 0.2610 0.124 Uiso 1 1 calc R
C10 C 0.1699(11) 0.293(4) 0.0443(14) 0.046(11) Uiso 1 1 d .
H34 H 0.1822 0.3274 0.0725 0.055 Uiso 1 1 calc R
C29 C 0.3411(12) 0.319(4) 0.2871(14) 0.057(13) Uiso 1 1 d .
H35 H 0.3336 0.3721 0.3069 0.068 Uiso 1 1 calc R
C26 C 0.142(2) 0.861(9) 0.033(3) 0.23(4) Uiso 1 1 d .
H36A H 0.1502 0.9188 0.0141 0.340 Uiso 1 1 calc R
H36B H 0.1333 0.9077 0.0549 0.340 Uiso 1 1 calc R
H36C H 0.1214 0.8112 0.0146 0.340 Uiso 1 1 calc R
C39 C 0.076(3) 0.224(11) 0.108(4) 0.26(5) Uiso 1 1 d .
H37A H 0.0792 0.1342 0.1042 0.392 Uiso 1 1 calc R
H37B H 0.0663 0.2619 0.0783 0.392 Uiso 1 1 calc R
H37C H 0.0584 0.2368 0.1249 0.392 Uiso 1 1 calc R
C11 C 0.132(2) 0.322(7) 0.017(3) 0.15(3) Uiso 1 1 d .
H38 H 0.1174 0.3795 0.0274 0.182 Uiso 1 1 calc R
C42 C 0.3384(16) -0.317(5) 0.2230(17) 0.095(17) Uiso 1 1 d .
H39 H 0.3317 -0.4019 0.2227 0.113 Uiso 1 1 calc R
C46 C 0.4502(17) -0.200(5) 0.2788(18) 0.092(17) Uiso 1 1 d .
C48 C 0.4911(19) -0.028(7) 0.298(2) 0.14(2) Uiso 1 1 d .
H41 H 0.5142 0.0059 0.3137 0.165 Uiso 1 1 calc R
C8 C 0.2200(13) 0.140(5) 0.0258(16) 0.075(14) Uiso 1 1 d .
C6 C 0.2743(14) 0.033(5) 0.0192(17) 0.091(17) Uiso 1 1 d .
H43 H 0.2885 -0.0173 0.0055 0.110 Uiso 1 1 calc R
C12 C 0.121(3) 0.270(10) -0.018(4) 0.19(4) Uiso 1 1 d .
C36 C 0.1393(9) 0.457(3) 0.1664(11) 0.027(10) Uiso 1 1 d .
H45 H 0.1423 0.5408 0.1761 0.032 Uiso 1 1 calc R
C35 C 0.1712(13) 0.363(5) 0.1751(15) 0.073(14) Uiso 1 1 d .
C1 C 0.4132(6) -0.142(2) 0.1012(8) 0.14(2) Uiso 1 1 d .
F1 F 0.4240(6) -0.213(2) 0.1304(8) 0.160(14) Uiso 1 1 d R
F3 F 0.4001(6) -0.167(2) 0.0605(8) 0.186(17) Uiso 1 1 d R
F2 F 0.4436(6) -0.063(2) 0.1026(8) 0.136(12) Uiso 1 1 d R
C27 C 0.4018(6) 0.330(2) 0.3420(7) 0.12(2) Uiso 1 1 d .
F9 F 0.3909(6) 0.414(2) 0.3663(7) 0.156(14) Uiso 1 1 d R
F7 F 0.4340(6) 0.389(2) 0.3446(7) 0.136(12) Uiso 1 1 d R
F8 F 0.4153(6) 0.250(2) 0.3717(7) 0.158(14) Uiso 1 1 d R
C17 C 0.3627(12) 0.436(4) 0.1501(14) 0.054(12) Uiso 1 1 d .
C44 C 0.3844(13) -0.169(4) 0.2378(15) 0.063(13) Uiso 1 1 d .
C14 C 0.4600(8) 0.386(3) 0.1695(11) 0.25(5) Uiso 1 1 d .
F6 F 0.4725(8) 0.481(3) 0.1472(11) 0.24(2) Uiso 1 1 d R
F5 F 0.4781(8) 0.306(3) 0.1497(11) 0.23(2) Uiso 1 1 d R
F4 F 0.4948(8) 0.369(3) 0.2045(11) 0.24(2) Uiso 1 1 d R
N1 n 0.3593(10) -0.086(3) 0.2161(11) 0.051(9) Uiso 1 1 d .
N2 n 0.4263(10) 0.004(4) 0.2531(12) 0.074(11) Uiso 1 1 d .
O4 O 0.3528(9) 0.348(3) 0.1742(10) 0.090(11) Uani 1 1 d U
O2 O 0.3273(8) 0.102(2) 0.1356(11) 0.080(10) Uani 1 1 d U
O3 O 0.4238(12) 0.258(4) 0.1944(15) 0.147(17) Uani 1 1 d DU
O5 O 0.3960(9) 0.236(3) 0.2767(11) 0.085(11) Uani 1 1 d DU
O6 O 0.3208(9) 0.180(2) 0.2260(9) 0.074(10) Uani 1 1 d U
O1 O 0.4011(8) 0.016(3) 0.1522(12) 0.085(10) Uani 1 1 d U
S1 S 0.2876(4) 0.4915(10) 0.1294(4) 0.075(4) Uani 1 1 d .
S2 S 0.1500(7) 0.223(2) 0.1496(7) 0.159(8) Uani 1 1 d .
S3 S 0.2156(6) 0.7876(16) 0.0533(6) 0.136(7) Uani 1 1 d .
S4 S 0.2528(4) 0.1565(13) 0.0791(4) 0.087(5) Uani 1 1 d .
S5 S 0.1510(7) 0.171(2) -0.0311(7) 0.173(9) Uani 1 1 d .
S6 S 0.2411(4) 0.2489(10) 0.1956(4) 0.075(4) Uani 1 1 d .

loop_
_atom_site_aniso_label
_atom_site_aniso_U_11
_atom_site_aniso_U_22
_atom_site_aniso_U_33
_atom_site_aniso_U_23
_atom_site_aniso_U_13
_atom_site_aniso_U_12
Eu1 0.094(3) 0.033(2) 0.069(2) -0.0050(14) 0.0192(15) -0.0188(14)
O4 0.13(3) 0.06(2) 0.09(2) 0.051(19) 0.04(2) -0.01(2)
O2 0.10(2) 0.043(19) 0.12(3) 0.013(18) 0.06(2) -0.033(16)
O3 0.14(3) 0.14(4) 0.13(3) 0.02(3) 0.00(3) 0.09(3)
O5 0.08(2) 0.05(2) 0.09(2) 0.014(17) -0.04(2) -0.003(17)
O6 0.17(3) 0.029(18) 0.054(19) -0.011(14) 0.07(2) -0.050(18)
O1 0.06(2) 0.06(2) 0.12(3) -0.02(2) 0.02(2) 0.015(17)
S1 0.135(12) 0.018(7) 0.067(9) 0.003(6) 0.024(8) 0.000(7)
S2 0.20(2) 0.127(16) 0.159(19) 0.030(14) 0.057(17) 0.004(15)
S3 0.170(18) 0.089(12) 0.142(16) 0.062(11) 0.037(14) 0.001(11)
S4 0.110(11) 0.078(10) 0.068(9) -0.012(8) 0.019(9) 0.023(9)
S5 0.22(2) 0.126(17) 0.146(18) 0.002(14) 0.008(17) -0.033(17)
S6 0.132(12) 0.037(8) 0.072(10) 0.014(7) 0.051(9) 0.008(7)

loop_
_atom_type_symbol
_atom_type_description
_atom_type_scat_dispersion_real
_atom_type_scat_dispersion_imag
_atom_type_scat_source
C C 0.0033 0.0016 'International Tables Vol C Tables 4.2.6.8 and 6.1.1.4'
Eu Eu -0.1578 3.6682 'International Tables Vol C Tables 4.2.6.8 and 6.1.1.4'
F F 0.0171 0.0103 'International Tables Vol C Tables 4.2.6.8 and 6.1.1.4'
N N 0.0061 0.0033 'International Tables Vol C Tables 4.2.6.8 and 6.1.1.4'
O O 0.0106 0.0060 'International Tables Vol C Tables 4.2.6.8 and 6.1.1.4'
S S 0.1246 0.1234 'International Tables Vol C Tables 4.2.6.8 and 6.1.1.4'
H H 0.0000 0.0000 'International Tables Vol C Tables 4.2.6.8 and 6.1.1.4'

loop_
_geom_angle_atom_site_label_1
_geom_angle_atom_site_label_2
_geom_angle_atom_site_label_3
_geom_angle
O3 Eu1 O2 116.4(13)
O3 Eu1 O4 71.9(12)
O2 Eu1 O4 75.3(10)
O3 Eu1 O6 137.0(11)
O2 Eu1 O6 77.7(10)
O4 Eu1 O6 73.6(10)
O3 Eu1 O5 80.9(14)
O2 Eu1 O5 149.2(11)
O4 Eu1 O5 87.6(10)
O6 Eu1 O5 72.9(11)
O3 Eu1 O1 75.8(13)
O2 Eu1 O1 71.8(10)
O4 Eu1 O1 115.7(11)
O6 Eu1 O1 143.7(9)
O5 Eu1 O1 139.0(11)
O3 Eu1 n2 84.3(13)
O2 Eu1 n2 132.6(11)
O4 Eu1 n2 150.4(12)
O6 Eu1 n2 117.1(10)
O5 Eu1 n2 71.1(11)
O1 Eu1 n2 73.3(11)
O3 Eu1 n1 139.9(12)
O2 Eu1 n1 79.1(10)
O4 Eu1 n1 146.7(11)
O6 Eu1 n1 80.6(9)
O5 Eu1 n1 104.5(10)
O1 Eu1 n1 74.9(10)
N2 Eu1 n1 61.4(12)
O3 Eu1 C15 18.4(13)
O2 Eu1 C15 101.9(14)
O4 Eu1 C15 55.1(15)
O6 Eu1 C15 126.1(14)
O5 Eu1 C15 88.5(14)
O1 Eu1 C15 79.9(14)
N2 Eu1 C15 102.6(16)
N1 Eu1 C15 153.2(15)
C15 C16 C17 126(6)
C3 C4 O2 116(4)
C3 C4 C5 138(5)
O2 C4 C5 106(4)
C3 C2 O1 121(4)
C3 C2 C1 126(4)
O1 C2 C1 112(4)
C36 C37 C38 108(6)
C51 C50 C46 118(6)
C37 C38 C39 109(8)
C37 C38 S2 119(6)
C39 C38 S2 131(8)
C32 C33 C34 104(4)
C22 C21 C20 138(4)
C22 C21 S1 123(3)
C20 C21 S1 98(3)
C29 C28 O5 135(6)
C29 C28 C27 125(4)
O5 C28 C27 100(4)
C8 C7 C6 121(5)
C2 C3 C4 136(5)
C23 C22 C21 127(5)
C23 C22 S3 116(4)
C21 C22 S3 116(3)
C31 C30 O6 114(5)
C31 C30 C29 129(5)
O6 C30 C29 117(4)
C35 C34 C33 120(4)
C35 C34 S6 129(4)
C33 C34 S6 111(3)
N2 C49 C48 120(6)
C46 C47 C48 119(7)
C4 C5 C6 113(4)
C4 C5 S4 131(3)
C6 C5 S4 116(3)
C42 C41 C40 102(4)
N1 C40 C41 132(4)
C20 C19 C18 107(5)
C8 C9 C10 137(4)
C8 C9 S5 116(3)
C10 C9 S5 106(3)
C22 C23 C24 110(6)
C42 C43 C51 146(5)
C42 C43 C44 109(5)
C51 C43 C44 104(4)
C23 C24 C25 112(7)
C30 C31 C32 130(4)
C30 C31 S6 131(4)
C32 C31 S6 99(3)
C16 C15 O3 132(6)
C16 C15 C14 117(5)
O3 C15 C14 109(6)
C16 C15 Eu1 102(4)
O3 C15 Eu1 32(3)
C14 C15 Eu1 141(4)
C19 C20 C21 125(5)
C24 C25 C26 126(7)
C24 C25 S3 112(6)
C26 C25 S3 121(6)
C46 C45 n2 122(6)
C46 C45 C44 123(6)
N2 C45 C44 114(5)
C31 C32 C33 127(4)
C19 C18 C17 124(4)
C19 C18 S1 114(4)
C17 C18 S1 122(3)
C50 C51 C43 137(6)
C11 C10 C9 109(5)
C28 C29 C30 129(5)
C12 C11 C10 116(9)
C41 C42 C43 139(6)
C47 C46 C45 123(6)
C47 C46 C50 121(6)
C45 C46 C50 115(6)
C47 C48 C49 119(7)
C7 C8 C9 138(5)
C7 C8 S4 106(4)
C9 C8 S4 116(4)
C7 C6 C5 102(4)
C11 C12 C13 131(10)
C11 C12 S5 116(10)
C13 C12 S5 112(10)
C37 C36 C35 113(4)
C34 C35 C36 138(4)
C34 C35 S2 118(4)
C36 C35 S2 104(3)
F1 C1 F3 126.9
F1 C1 F2 105.5
F3 C1 F2 103.6
F1 C1 C2 114.4(19)
F3 C1 C2 105(2)
F2 C1 C2 96.7(18)
F8 C27 F9 99.6
F8 C27 F7 96.2
F9 C27 F7 94.7
F8 C27 C28 122(2)
F9 C27 C28 116(2)
F7 C27 C28 123(2)
O4 C17 C16 118(4)
O4 C17 C18 112(4)
C16 C17 C18 130(5)
N1 C44 C45 117(4)
N1 C44 C43 121(4)
C45 C44 C43 121(5)
F5 C14 C15 118(3)
F5 C14 F6 87.0
C15 C14 F6 128(3)
F5 C14 F4 78.3
C15 C14 F4 131(3)
F6 C14 F4 96.0
C14 F5 F4 53.5
C14 F4 F5 48.2
C40 n1 C44 117(4)
C40 n1 Eu1 120(3)
C44 n1 Eu1 123(3)
C45 n2 C49 117(5)
C45 n2 Eu1 122(4)
C49 n2 Eu1 120(3)
C17 O4 Eu1 136(3)
C4 O2 Eu1 139(3)
C15 O3 Eu1 130(4)
C28 O5 Eu1 124(3)
C30 O6 Eu1 130(3)
C2 O1 Eu1 135(3)
C18 S1 C21 95(2)
C38 S2 C35 95(3)
C25 S3 C22 89(3)
C5 S4 C8 95(2)
C12 S5 C9 92(5)
C34 S6 C31 99(2)

loop_
_geom_bond_atom_site_label_1
_geom_bond_atom_site_label_2
_geom_bond_distance
Eu1 O3 2.23(5)
Eu1 O2 2.35(3)
Eu1 O4 2.39(3)
Eu1 O6 2.40(3)
Eu1 O5 2.40(3)
Eu1 O1 2.44(3)
Eu1 n2 2.55(4)
Eu1 n1 2.56(3)
Eu1 C15 3.26(5)
C16 C15 1.25(7)
C16 C17 1.38(6)
C4 C3 1.36(5)
C4 O2 1.39(5)
C4 C5 1.47(5)
C2 C3 1.33(5)
C2 O1 1.34(5)
C2 C1 1.57(5)
C37 C36 1.39(6)
C37 C38 1.40(8)
C50 C51 1.18(6)
C50 C46 1.45(7)
C38 C39 1.44(10)
C38 S2 1.53(7)
C33 C32 1.41(5)
C33 C34 1.42(6)
C21 C22 1.43(5)
C21 C20 1.49(6)
C21 S1 1.82(5)
C28 C29 1.18(5)
C28 O5 1.34(2)
C28 C27 1.53(6)
C7 C8 1.31(5)
C7 C6 1.42(6)
C22 C23 1.28(6)
C22 S3 1.64(4)
C30 C31 1.23(5)
C30 O6 1.34(5)
C30 C29 1.40(5)
C34 C35 1.40(5)
C34 S6 1.67(5)
C49 n2 1.39(5)
C49 C48 1.43(7)
C47 C46 1.31(7)
C47 C48 1.41(8)
C5 C6 1.48(6)
C5 S4 1.56(4)
C41 C42 1.30(6)
C41 C40 1.46(5)
C40 n1 1.25(4)
C19 C20 1.30(6)
C19 C18 1.43(6)
C9 C8 1.40(6)
C9 C10 1.45(5)
C9 S5 1.75(5)
C23 C24 1.31(7)
C43 C42 1.31(6)
C43 C51 1.45(6)
C43 C44 1.47(6)
C24 C25 1.36(8)
C31 C32 1.36(5)
C31 S6 1.75(4)
C15 O3 1.34(2)
C15 C14 1.36(7)
C25 C26 1.57(9)
C25 S3 1.59(6)
C45 C46 1.34(7)
C45 n2 1.37(6)
C45 C44 1.44(6)
C18 C17 1.45(5)
C18 S1 1.69(4)
C13 C12 1.43(13)
C10 C11 1.44(8)
C11 C12 1.18(10)
C8 S4 1.75(5)
C12 S5 1.65(10)
C36 C35 1.51(5)
C35 S2 1.76(5)
C1 F1 1.1493
C1 F3 1.2360
C1 F2 1.4016
C27 F8 1.2421
C27 F9 1.2931
C27 F7 1.3322
C17 O4 1.30(5)
C44 n1 1.31(5)
C14 F5 1.3342
C14 F6 1.3726
C14 F4 1.4401
F5 F4 1.7537
